data_4029324
loop_
_publ_author_name
'Khlebnikov, Alexander F.'
'Novikov, Mikhail S.'
'Pakalnis, Viktoriia V.'
'Iakovenko, Roman O.'
'Yufit, Dmitry S.'

_publ_section_title
;
 Domino reactions of 2H-azirines with acylketenes from furan-2,3-diones:
 Competition between the formation of ortho-fused and bridged heterocyclic
 systems.
;
_journal_name_full 'Beilstein journal of organic chemistry'
_journal_page_first 784
_journal_page_last 793
_journal_paper_doi 10.3762/bjoc.10.74
_journal_volume 10
_journal_year 2014
_chemical_formula_moiety 'C23 H17 N O2'
_chemical_formula_sum 'C23 H17 N O2'
_chemical_formula_weight 339.38
_chemical_name_systematic
;
4,6,7-Triphenyl-5-oxa-1-azabicyclo[4.1.0]hept-3-en-2-one 
;
_space_group_crystal_system monoclinic
_space_group_IT_number 15
_space_group_name_Hall '-C 2yc'
_space_group_name_H-M_alt 'C 1 2/c 1'
_symmetry_space_group_name_Hall '-C 2yc'
_symmetry_space_group_name_H-M 'C 1 2/c 1'
_atom_sites_solution_hydrogens difmap
_atom_sites_solution_primary direct
_atom_sites_solution_secondary difmap
_audit_creation_date 2012-01-30
_audit_creation_method
;
  Olex2 1.1-beta
  (compiled 2011.11.01 svn.r2039, GUI svn.r3906)
;
_cell_angle_alpha 90.00
_cell_angle_beta 101.619(10)
_cell_angle_gamma 90.00
_cell_formula_units_Z 8
_cell_length_a 34.473(4)
_cell_length_b 5.5047(4)
_cell_length_c 17.7523(17)
_cell_measurement_reflns_used 502
_cell_measurement_temperature 120
_cell_measurement_theta_max 32.3487
_cell_measurement_theta_min 2.8374
_cell_volume 3299.7(6)
_computing_cell_refinement
;
CrysAlisPro, Agilent Technologies,
Version 1.171.35.15 (release 03-08-2011 CrysAlis171 .NET)
(compiled Aug  3 2011,13:03:54)
;
_computing_data_collection
;
CrysAlisPro, Agilent Technologies,
Version 1.171.35.15 (release 03-08-2011 CrysAlis171 .NET)
(compiled Aug  3 2011,13:03:54)
;
_computing_data_reduction
;
CrysAlisPro, Agilent Technologies,
Version 1.171.35.15 (release 03-08-2011 CrysAlis171 .NET)
(compiled Aug  3 2011,13:03:54)
;
_computing_molecular_graphics
;
O. V. Dolomanov, L. J. Bourhis, R. J. Gildea, J. A. K. Howard and H. Puschmann,
OLEX2: a complete structure solution, refinement and analysis program.
J. Appl. Cryst. (2009). 42, 339-341.
;
_computing_publication_material
;
O. V. Dolomanov, L. J. Bourhis, R. J. Gildea, J. A. K. Howard and H. Puschmann,
OLEX2: a complete structure solution, refinement and analysis program.
J. Appl. Cryst. (2009). 42, 339-341.
;
_computing_structure_refinement
;
XL, G.M. Sheldrick, Acta Cryst.
(2008). A64, 112-122
;
_computing_structure_solution
;
XS, G.M. Sheldrick, Acta Cryst.
(2008). A64, 112-122
;
_diffrn_ambient_temperature 120
_diffrn_detector CCD
_diffrn_detector_area_resol_mean 16.1511
_diffrn_detector_type Sapphire3
_diffrn_measured_fraction_theta_full 0.998
_diffrn_measured_fraction_theta_max 0.998
_diffrn_measurement_details
;
  1 omega  -94.00   -6.00   0.5000   40.0000
omega____ theta____ kappa____ phi______ frames
    -      -26.1867  -57.0000   30.0000 176

  2 omega -101.00  -75.00   0.5000   40.0000
omega____ theta____ kappa____ phi______ frames
    -      -26.1867 -179.0000  -60.0000 52

  3 omega  -96.00   10.00   0.5000   40.0000
omega____ theta____ kappa____ phi______ frames
    -      -26.1867  -19.0000  -90.0000 212

  4 omega   16.00   52.00   0.5000   40.0000
omega____ theta____ kappa____ phi______ frames
    -       26.8117  -77.0000  -60.0000 72
;
_diffrn_measurement_device '3-circle diffractometer'
_diffrn_measurement_device_type 'Xcalibur, Sapphire3, Gemini ultra'
_diffrn_measurement_method \w-scan
_diffrn_orient_matrix_UB_11 0.0115139000
_diffrn_orient_matrix_UB_12 -0.0235746000
_diffrn_orient_matrix_UB_13 -0.0281309000
_diffrn_orient_matrix_UB_21 0.0174949000
_diffrn_orient_matrix_UB_22 0.0264994000
_diffrn_orient_matrix_UB_23 0.0273381000
_diffrn_orient_matrix_UB_31 0.0015592000
_diffrn_orient_matrix_UB_32 -0.1238894000
_diffrn_orient_matrix_UB_33 0.0111811000
_diffrn_radiation_collimation monochromator
_diffrn_radiation_monochromator graphite
_diffrn_radiation_type 'Mo K\a'
_diffrn_radiation_wavelength 0.7107
_diffrn_radiation_xray_symbol Mo
_diffrn_reflns_av_R_equivalents 0.1241
_diffrn_reflns_av_unetI/netI 0.2128
_diffrn_reflns_limit_h_max 34
_diffrn_reflns_limit_h_min -45
_diffrn_reflns_limit_k_max 6
_diffrn_reflns_limit_k_min -7
_diffrn_reflns_limit_l_max 23
_diffrn_reflns_limit_l_min -21
_diffrn_reflns_number 10670
_diffrn_reflns_theta_full 28.00
_diffrn_reflns_theta_max 28.00
_diffrn_reflns_theta_min 2.8374
_diffrn_source 'Enhance (Mo) X-ray Source'
_diffrn_source_current n/a
_diffrn_source_type 'sealed tube'
_diffrn_source_voltage n/a
_exptl_absorpt_coefficient_mu 0.087
_exptl_absorpt_correction_T_max 0.999
_exptl_absorpt_correction_T_min 0.997
_exptl_absorpt_correction_type analytical
_exptl_absorpt_process_details
;
CrysAlisPro, Agilent Technologies,
Version 1.171.35.15 (release 03-08-2011 CrysAlis171 .NET)
(compiled Aug  3 2011,13:03:54)
Analytical numeric absorption correction using a multifaceted crystal
            model based on expressions derived by R.C. Clark & J.S. Reid.
(Clark, R. C. & Reid, J. S. (1995). Acta Cryst. A51, 887-897)
;
_exptl_crystal_colour 'clear light colourless'
_exptl_crystal_colour_lustre clear
_exptl_crystal_colour_modifier light
_exptl_crystal_colour_primary colourless
_exptl_crystal_density_diffrn 1.366
_exptl_crystal_density_method 'not measured'
_exptl_crystal_description plate
_exptl_crystal_F_000 1424
_exptl_crystal_size_max 0.2
_exptl_crystal_size_mid 0.0699
_exptl_crystal_size_min 0.0199
_refine_diff_density_max 0.290
_refine_diff_density_min -0.322
_refine_diff_density_rms 0.072
_refine_ls_extinction_method none
_refine_ls_goodness_of_fit_ref 0.902
_refine_ls_hydrogen_treatment refall
_refine_ls_matrix_type full
_refine_ls_number_parameters 303
_refine_ls_number_reflns 3980
_refine_ls_number_restraints 0
_refine_ls_restrained_S_all 0.902
_refine_ls_R_factor_all 0.1890
_refine_ls_R_factor_gt 0.0737
_refine_ls_shift/su_max 0.000
_refine_ls_shift/su_mean 0.000
_refine_ls_structure_factor_coef Fsqd
_refine_ls_weighting_details 'calc w=1/[\s^2^(Fo^2^)+(0.0100P)^2^+0.0000P] where P=(Fo^2^+2Fc^2^)/3'
_refine_ls_weighting_scheme calc
_refine_ls_wR_factor_gt 0.0951
_refine_ls_wR_factor_ref 0.1376
_reflns_number_gt 1654
_reflns_number_total 3980
_reflns_threshold_expression >2sigma(I)
_cod_data_source_file 1860-5397-10-74-S4.cif
_cod_data_source_block 17_dax46
_cod_depositor_comments 'Adding full bibliography for 4029324--4029326.cif.'
_cod_database_code 4029324
_chemical_oxdiff_formula 'C23 H19 N1 O1'
_reflns_odcompleteness_completeness 99.58
_reflns_odcompleteness_iscentric 1
_reflns_odcompleteness_theta 30.44

loop_
_space_group_symop_id
_space_group_symop_operation_xyz
1 'x, y, z'
2 '-x, y, -z+1/2'
3 'x+1/2, y+1/2, z'
4 '-x+1/2, y+1/2, -z+1/2'
5 '-x, -y, -z'
6 'x, -y, z-1/2'
7 '-x+1/2, -y+1/2, -z'
8 'x+1/2, -y+1/2, z-1/2'

loop_
_atom_site_label
_atom_site_type_symbol
_atom_site_fract_x
_atom_site_fract_y
_atom_site_fract_z
_atom_site_U_iso_or_equiv
_atom_site_adp_type
_atom_site_occupancy
_atom_site_symmetry_multiplicity
_atom_site_calc_flag
O1 O 0.38894(7) 0.5625(4) 0.41014(13) 0.0234(6) Uani 1 1 d
O2 O 0.44593(8) 1.1018(4) 0.31839(14) 0.0309(7) Uani 1 1 d
N1 N 0.38940(9) 0.8760(4) 0.30885(16) 0.0210(7) Uani 1 1 d
C1 C 0.42540(10) 0.6380(6) 0.4468(2) 0.0206(8) Uani 1 1 d
C2 C 0.44425(11) 0.8232(6) 0.4191(2) 0.0229(9) Uani 1 1 d
C3 C 0.42851(11) 0.9438(6) 0.3476(2) 0.0229(8) Uani 1 1 d
C4 C 0.36992(11) 0.6768(6) 0.34053(19) 0.0204(8) Uani 1 1 d
C5 C 0.38647(11) 0.6289(6) 0.2707(2) 0.0215(8) Uani 1 1 d
C6 C 0.36288(11) 0.6036(6) 0.19140(19) 0.0199(8) Uani 1 1 d
C7 C 0.33619(11) 0.7806(6) 0.1577(2) 0.0245(9) Uani 1 1 d
C8 C 0.31545(12) 0.7510(7) 0.0825(2) 0.0268(9) Uani 1 1 d
C9 C 0.32140(12) 0.5452(6) 0.0403(2) 0.0257(9) Uani 1 1 d
C10 C 0.34760(12) 0.3676(6) 0.0749(2) 0.0260(9) Uani 1 1 d
C11 C 0.36847(11) 0.3967(6) 0.1497(2) 0.0233(9) Uani 1 1 d
C12 C 0.32720(11) 0.7052(6) 0.34276(19) 0.0217(8) Uani 1 1 d
C13 C 0.30012(11) 0.5259(6) 0.3135(2) 0.0220(8) Uani 1 1 d
C14 C 0.26105(12) 0.5449(6) 0.3214(2) 0.0249(9) Uani 1 1 d
C15 C 0.24881(11) 0.7463(6) 0.3578(2) 0.0230(8) Uani 1 1 d
C16 C 0.27575(12) 0.9269(6) 0.3863(2) 0.0262(9) Uani 1 1 d
C17 C 0.31482(11) 0.9080(6) 0.3787(2) 0.0222(8) Uani 1 1 d
C18 C 0.43968(11) 0.5017(6) 0.5183(2) 0.0232(8) Uani 1 1 d
C19 C 0.42111(11) 0.2840(6) 0.5311(2) 0.0226(8) Uani 1 1 d
C20 C 0.43336(11) 0.1594(6) 0.5993(2) 0.0250(9) Uani 1 1 d
C21 C 0.46387(11) 0.2490(6) 0.6560(2) 0.0281(9) Uani 1 1 d
C22 C 0.48247(12) 0.4640(7) 0.6432(2) 0.0295(9) Uani 1 1 d
C23 C 0.47087(11) 0.5886(6) 0.5747(2) 0.0238(9) Uani 1 1 d
H2 H 0.4704(10) 0.863(5) 0.4451(18) 0.013(9) Uiso 1 1 d
H8 H 0.2968(11) 0.876(5) 0.056(2) 0.035(11) Uiso 1 1 d
H5 H 0.4101(10) 0.537(5) 0.2819(18) 0.020(9) Uiso 1 1 d
H7 H 0.3322(11) 0.939(5) 0.186(2) 0.036(11) Uiso 1 1 d
H9 H 0.3042(11) 0.511(6) -0.010(2) 0.043(12) Uiso 1 1 d
H10 H 0.3530(12) 0.211(6) 0.050(2) 0.056(13) Uiso 1 1 d
H11 H 0.3887(10) 0.276(5) 0.1757(19) 0.030(10) Uiso 1 1 d
H13 H 0.3110(9) 0.377(5) 0.2951(17) 0.012(8) Uiso 1 1 d
H14 H 0.2415(11) 0.429(5) 0.302(2) 0.034(11) Uiso 1 1 d
H15 H 0.2213(10) 0.755(5) 0.3632(18) 0.027(10) Uiso 1 1 d
H16 H 0.2679(10) 1.075(5) 0.4093(19) 0.029(10) Uiso 1 1 d
H17 H 0.3346(10) 1.032(5) 0.3969(18) 0.019(9) Uiso 1 1 d
H19 H 0.3992(11) 0.221(5) 0.490(2) 0.037(11) Uiso 1 1 d
H20 H 0.4210(9) 0.003(4) 0.6079(17) 0.011(8) Uiso 1 1 d
H21 H 0.4750(11) 0.149(5) 0.708(2) 0.048(12) Uiso 1 1 d
H22 H 0.5043(12) 0.536(6) 0.681(2) 0.044(12) Uiso 1 1 d
H23 H 0.4839(11) 0.751(5) 0.563(2) 0.037(11) Uiso 1 1 d

loop_
_atom_site_aniso_label
_atom_site_aniso_U_11
_atom_site_aniso_U_22
_atom_site_aniso_U_33
_atom_site_aniso_U_23
_atom_site_aniso_U_13
_atom_site_aniso_U_12
O1 0.0138(14) 0.0350(13) 0.0185(15) 0.0059(11) -0.0038(11) -0.0024(11)
O2 0.0306(17) 0.0321(13) 0.0297(17) 0.0060(12) 0.0052(12) -0.0074(13)
N1 0.0211(18) 0.0228(14) 0.0184(17) 0.0007(13) 0.0020(13) -0.0038(14)
C1 0.015(2) 0.0289(18) 0.017(2) -0.0028(16) 0.0020(15) 0.0046(16)
C2 0.019(2) 0.0261(19) 0.022(2) 0.0022(16) -0.0007(16) -0.0034(17)
C3 0.024(2) 0.0265(18) 0.019(2) -0.0019(16) 0.0062(16) -0.0009(17)
C4 0.016(2) 0.0283(18) 0.016(2) 0.0059(15) 0.0011(15) -0.0038(16)
C5 0.022(2) 0.0212(18) 0.022(2) 0.0025(16) 0.0044(16) 0.0005(17)
C6 0.023(2) 0.0233(17) 0.014(2) 0.0010(15) 0.0034(15) -0.0009(16)
C7 0.021(2) 0.0253(19) 0.027(2) 0.0005(17) 0.0030(17) 0.0005(17)
C8 0.029(2) 0.033(2) 0.017(2) 0.0048(18) 0.0018(17) -0.0022(19)
C9 0.027(2) 0.032(2) 0.016(2) 0.0033(17) 0.0011(17) -0.0047(18)
C10 0.027(2) 0.0260(19) 0.026(2) 0.0028(18) 0.0065(17) -0.0014(18)
C11 0.023(2) 0.0249(18) 0.023(2) 0.0013(17) 0.0077(17) -0.0010(17)
C12 0.021(2) 0.0254(17) 0.017(2) 0.0041(16) -0.0007(15) 0.0002(16)
C13 0.022(2) 0.0244(18) 0.019(2) -0.0007(16) 0.0012(16) 0.0024(17)
C14 0.023(2) 0.031(2) 0.018(2) 0.0032(17) -0.0023(16) -0.0038(18)
C15 0.015(2) 0.0316(19) 0.023(2) 0.0080(17) 0.0031(16) 0.0033(18)
C16 0.032(3) 0.0261(19) 0.018(2) -0.0005(17) 0.0005(17) 0.0011(19)
C17 0.022(2) 0.0256(18) 0.015(2) -0.0018(16) -0.0044(15) -0.0039(17)
C18 0.019(2) 0.0302(19) 0.018(2) 0.0030(16) -0.0007(16) 0.0038(17)
C19 0.019(2) 0.0250(18) 0.022(2) -0.0005(17) 0.0009(16) 0.0010(17)
C20 0.021(2) 0.0279(19) 0.024(2) 0.0048(17) -0.0008(16) 0.0014(18)
C21 0.021(2) 0.033(2) 0.030(2) 0.0055(18) 0.0030(18) 0.0073(18)
C22 0.020(2) 0.040(2) 0.027(2) -0.0010(19) -0.0010(17) -0.0011(19)
C23 0.017(2) 0.0288(19) 0.024(2) 0.0029(17) 0.0003(16) -0.0009(17)

loop_
_atom_type_symbol
_atom_type_description
_atom_type_scat_dispersion_real
_atom_type_scat_dispersion_imag
_atom_type_scat_source
C C 0.0033 0.0016 'International Tables Vol C Tables 4.2.6.8 and 6.1.1.4'
H H 0.0000 0.0000 'International Tables Vol C Tables 4.2.6.8 and 6.1.1.4'
N N 0.0061 0.0033 'International Tables Vol C Tables 4.2.6.8 and 6.1.1.4'
O O 0.0106 0.0060 'International Tables Vol C Tables 4.2.6.8 and 6.1.1.4'

loop_
_exptl_crystal_face_index_h
_exptl_crystal_face_index_k
_exptl_crystal_face_index_l
_exptl_crystal_face_perp_dist
_exptl_oxdiff_crystal_face_indexfrac_h
_exptl_oxdiff_crystal_face_indexfrac_k
_exptl_oxdiff_crystal_face_indexfrac_l
_exptl_oxdiff_crystal_face_x
_exptl_oxdiff_crystal_face_y
_exptl_oxdiff_crystal_face_z
-1 0 1 0.0302 -1.0016 0.0001 0.9993 -0.0396 0.0098 0.0096
1 0 -1 0.0302 1.0016 -0.0001 -0.9993 0.0396 -0.0098 -0.0096
1 -1 0 0.0970 1.0005 -0.9995 -0.0009 0.0351 -0.0090 0.1253
-1 1 0 0.0970 -1.0005 0.9995 0.0009 -0.0351 0.0090 -0.1253
1 0 0 0.0100 0.9997 -0.0000 0.0003 0.0115 0.0175 0.0016
-1 0 0 0.0100 -0.9997 0.0000 -0.0003 -0.0115 -0.0175 -0.0016

loop_
_geom_angle_atom_site_label_1
_geom_angle_atom_site_label_2
_geom_angle_atom_site_label_3
_geom_angle
C1 O1 C4 120.1(3)
C3 N1 C4 118.2(3)
C3 N1 C5 114.8(3)
C4 N1 C5 60.1(2)
O1 C1 C18 112.0(3)
C2 C1 O1 121.4(3)
C2 C1 C18 126.6(3)
C1 C2 C3 123.0(3)
C1 C2 H2 118.3(18)
C3 C2 H2 118.3(19)
O2 C3 N1 118.2(3)
O2 C3 C2 124.7(4)
N1 C3 C2 117.0(3)
O1 C4 N1 120.0(3)
O1 C4 C5 117.2(3)
O1 C4 C12 108.0(3)
N1 C4 C5 61.8(2)
N1 C4 C12 117.8(3)
C5 C4 C12 126.0(3)
N1 C5 H5 114.2(19)
C4 C5 N1 58.0(2)
C4 C5 H5 112(2)
C6 C5 N1 118.9(3)
C6 C5 C4 125.3(3)
C6 C5 H5 115.7(19)
C7 C6 C5 122.1(3)
C7 C6 C11 119.7(3)
C11 C6 C5 118.2(3)
C6 C7 C8 119.9(3)
C6 C7 H7 122(2)
C8 C7 H7 118(2)
C7 C8 C9 120.5(4)
C7 C8 H8 122(2)
C9 C8 H8 117(2)
C8 C9 H9 121(2)
C10 C9 C8 119.2(4)
C10 C9 H9 119(2)
C9 C10 H10 125(2)
C11 C10 C9 120.5(3)
C11 C10 H10 115(2)
C6 C11 H11 117.1(18)
C10 C11 C6 120.2(3)
C10 C11 H11 122.7(19)
C13 C12 C4 120.7(3)
C13 C12 C17 119.8(4)
C17 C12 C4 119.4(3)
C12 C13 C14 120.2(3)
C12 C13 H13 116.4(18)
C14 C13 H13 122.7(18)
C13 C14 C15 119.9(4)
C13 C14 H14 123(2)
C15 C14 H14 117(2)
C14 C15 H15 118.5(19)
C16 C15 C14 119.9(4)
C16 C15 H15 121.6(19)
C15 C16 C17 120.3(3)
C15 C16 H16 122(2)
C17 C16 H16 117(2)
C12 C17 H17 117.1(19)
C16 C17 C12 119.9(3)
C16 C17 H17 123.0(19)
C19 C18 C1 119.5(3)
C23 C18 C1 121.3(3)
C23 C18 C19 119.2(3)
C18 C19 H19 119(2)
C20 C19 C18 119.9(3)
C20 C19 H19 121(2)
C19 C20 C21 120.7(3)
C19 C20 H20 120.3(18)
C21 C20 H20 119.0(18)
C20 C21 H21 121.8(18)
C22 C21 C20 119.4(4)
C22 C21 H21 118.6(18)
C21 C22 H22 123(2)
C23 C22 C21 120.4(4)
C23 C22 H22 116(2)
C18 C23 H23 117(2)
C22 C23 C18 120.3(3)
C22 C23 H23 123(2)

loop_
_geom_bond_atom_site_label_1
_geom_bond_atom_site_label_2
_geom_bond_distance
O1 C1 1.359(4)
O1 C4 1.424(4)
O2 C3 1.230(4)
N1 C3 1.434(4)
N1 C4 1.457(4)
N1 C5 1.514(4)
C1 C2 1.354(5)
C1 C18 1.471(5)
C2 C3 1.438(5)
C2 H2 0.95(3)
C4 C5 1.489(5)
C4 C12 1.489(5)
C5 C6 1.483(5)
C5 H5 0.94(3)
C6 C7 1.390(5)
C6 C11 1.392(4)
C7 C8 1.390(5)
C7 H7 1.03(3)
C8 C9 1.396(5)
C8 H8 0.99(3)
C9 C10 1.387(5)
C9 H9 0.99(4)
C10 C11 1.387(5)
C10 H10 1.00(3)
C11 H11 1.01(3)
C12 C13 1.386(5)
C12 C17 1.394(5)
C13 C14 1.386(5)
C13 H13 0.98(3)
C14 C15 1.391(5)
C14 H14 0.94(3)
C15 C16 1.385(5)
C15 H15 0.97(3)
C16 C17 1.385(5)
C16 H16 0.98(3)
C17 H17 0.97(3)
C18 C19 1.399(5)
C18 C23 1.398(5)
C19 C20 1.382(5)
C19 H19 1.00(4)
C20 C21 1.391(5)
C20 H20 0.99(3)
C21 C22 1.387(5)
C21 H21 1.08(3)
C22 C23 1.383(5)
C22 H22 0.98(4)
C23 H23 1.04(3)
